data_1569083
loop_
_publ_author_name
'Bresciani, Giulio'
'Zacchini, Stefano'
'Pampaloni, Guido'
'Bortoluzzi, Marco'
'Marchetti, Fabio'

_publ_section_title
;
 Diiron Aminocarbyne Complexes with NCE<sup>-</sup> Ligands (E = O, S,
 Se).
;
_journal_issue 7
_journal_name_full 'Molecules (Basel, Switzerland)'
_journal_page_first 3251
_journal_paper_doi 10.3390/molecules28073251
_journal_volume 28
_journal_year 2023
_chemical_formula_sum 'C16 H16 Fe2 N2 O2'
_chemical_formula_weight 380.01
_space_group_crystal_system monoclinic
_space_group_IT_number 14
_space_group_name_Hall '-P 2ybc'
_space_group_name_H-M_alt 'P 1 21/c 1'
_atom_sites_solution_hydrogens geom
_audit_creation_method SHELXL-2014/7
_cell_angle_alpha 90
_cell_angle_beta 107.2940(10)
_cell_angle_gamma 90
_cell_formula_units_Z 4
_cell_length_a 8.7226(2)
_cell_length_b 12.4479(3)
_cell_length_c 14.1827(4)
_cell_measurement_reflns_used 9381
_cell_measurement_temperature 100(2)
_cell_measurement_theta_max 30.3425
_cell_measurement_theta_min 2.2225
_cell_volume 1470.31(6)
_computing_cell_refinement 'APEX3 (Bruker AXS, 2015)'
_computing_data_collection 'APEX3 (Bruker AXS, 2015)'
_computing_data_reduction 'SAINT (Bruker AXS, 2015)'
_computing_molecular_graphics 'ORTEPIII (Johnson, 1996)'
_computing_publication_material 'XCIF 2014/2 (Bruker AXS, 2014)'
_computing_structure_refinement 'SHELXL-2014/7 (Sheldrick, 2014)'
_computing_structure_solution 'SHELXT (Sheldrick, 2015)'
_diffrn_ambient_temperature 100(2)
_diffrn_measured_fraction_theta_full 1.000
_diffrn_measured_fraction_theta_max 1.000
_diffrn_measurement_device_type 'PHOTONII area detector'
_diffrn_measurement_method 'phi and omega scans'
_diffrn_radiation_type MoK\a
_diffrn_radiation_wavelength 0.71073
_diffrn_reflns_av_R_equivalents 0.0474
_diffrn_reflns_av_unetI/netI 0.0276
_diffrn_reflns_Laue_measured_fraction_full 1.000
_diffrn_reflns_Laue_measured_fraction_max 1.000
_diffrn_reflns_limit_h_max 11
_diffrn_reflns_limit_h_min -11
_diffrn_reflns_limit_k_max 15
_diffrn_reflns_limit_k_min -15
_diffrn_reflns_limit_l_max 18
_diffrn_reflns_limit_l_min -18
_diffrn_reflns_number 23142
_diffrn_reflns_point_group_measured_fraction_full 1.000
_diffrn_reflns_point_group_measured_fraction_max 1.000
_diffrn_reflns_theta_full 25.242
_diffrn_reflns_theta_max 26.996
_diffrn_reflns_theta_min 2.222
_diffrn_source 'fine-focus sealed tube'
_exptl_absorpt_coefficient_mu 1.980
_exptl_absorpt_correction_T_max 0.5644
_exptl_absorpt_correction_T_min 0.5055
_exptl_absorpt_correction_type empirical
_exptl_absorpt_process_details
; 
 Data were corrected for Lorentz polarization and absorption
 effects (empirical absorption correction SADABS).
 R(int) =  0.1534 (selected reflections only, before parameter refinement)
 R(int) =  0.0607 (selected reflections only, after parameter refinement)
;
_exptl_crystal_colour black
_exptl_crystal_density_diffrn 1.717
_exptl_crystal_description cube
_exptl_crystal_F_000 776
_exptl_crystal_size_max 0.160
_exptl_crystal_size_mid 0.150
_exptl_crystal_size_min 0.130
_refine_diff_density_max 0.562
_refine_diff_density_min -0.444
_refine_diff_density_rms 0.074
_refine_ls_extinction_method none
_refine_ls_goodness_of_fit_ref 1.074
_refine_ls_hydrogen_treatment constr
_refine_ls_matrix_type full
_refine_ls_number_parameters 201
_refine_ls_number_reflns 3205
_refine_ls_number_restraints 0
_refine_ls_restrained_S_all 1.074
_refine_ls_R_factor_all 0.0353
_refine_ls_R_factor_gt 0.0283
_refine_ls_shift/su_max 0.001
_refine_ls_shift/su_mean 0.000
_refine_ls_structure_factor_coef Fsqd
_refine_ls_weighting_details 'w=1/[\s^2^(Fo^2^)+(0.0236P)^2^+1.6741P] where P=(Fo^2^+2Fc^2^)/3'
_refine_ls_weighting_scheme calc
_refine_ls_wR_factor_gt 0.0632
_refine_ls_wR_factor_ref 0.0677
_reflns_Friedel_coverage 0.000
_reflns_number_gt 2821
_reflns_number_total 3205
_reflns_threshold_expression 'I > 2\s(I)'
_cod_data_source_file CIF.cif
_cod_data_source_block p21c_a
_cod_original_sg_symbol_H-M 'P 21/c'
_cod_database_code 1569083
_shelx_shelxl_version_number 2014/7
_shelx_space_group_comment
;
The symmetry employed for this shelxl refinement is uniquely defined
by the following loop, which should always be used as a source of
symmetry information in preference to the above space-group names.
They are only intended as comments.
;
_shelx_estimated_absorpt_t_min 0.742
_shelx_estimated_absorpt_t_max 0.783

loop_
_space_group_symop_operation_xyz
'x, y, z'
'-x, y+1/2, -z+1/2'
'-x, -y, -z'
'x, -y-1/2, z-1/2'

loop_
_atom_site_label
_atom_site_type_symbol
_atom_site_fract_x
_atom_site_fract_y
_atom_site_fract_z
_atom_site_U_iso_or_equiv
_atom_site_adp_type
_atom_site_occupancy
_atom_site_site_symmetry_order
_atom_site_calc_flag
_atom_site_refinement_flags_posn
_atom_site_refinement_flags_adp
_atom_site_refinement_flags_occupancy
_atom_site_disorder_assembly
_atom_site_disorder_group
Fe1 Fe 0.39974(4) 0.72093(2) 0.30598(2) 0.01387(9) Uani 1 1 d . . . . .
Fe2 Fe 0.13271(4) 0.63742(2) 0.21813(2) 0.01189(9) Uani 1 1 d . . . . .
N1 N 0.1692(2) 0.86024(14) 0.15923(13) 0.0153(4) Uani 1 1 d . . . . .
N2 N -0.0373(3) 0.70385(17) 0.36779(15) 0.0230(4) Uani 1 1 d . . . . .
O1 O 0.5637(2) 0.64757(15) 0.16726(13) 0.0282(4) Uani 1 1 d . . . . .
O2 O 0.3450(2) 0.50252(14) 0.36773(13) 0.0261(4) Uani 1 1 d . . . . .
C1 C 0.4970(3) 0.67648(19) 0.22093(17) 0.0194(5) Uani 1 1 d . . . . .
C2 C 0.3014(3) 0.57851(18) 0.31804(16) 0.0168(5) Uani 1 1 d . . . . .
C3 C 0.2155(3) 0.77259(17) 0.20926(15) 0.0134(4) Uani 1 1 d . . . . .
C4 C 0.0284(3) 0.68132(18) 0.31135(16) 0.0158(4) Uani 1 1 d . . . . .
C5 C 0.2805(3) 0.94339(19) 0.14503(18) 0.0241(5) Uani 1 1 d . . . . .
H5A H 0.3913 0.9185 0.1731 0.036 Uiso 1 1 calc R U . . .
H5B H 0.2647 1.0097 0.1783 0.036 Uiso 1 1 calc R U . . .
H5C H 0.2594 0.9573 0.0743 0.036 Uiso 1 1 calc R U . . .
C6 C -0.0010(3) 0.88343(19) 0.10629(17) 0.0210(5) Uani 1 1 d . . . . .
H6A H -0.0218 0.8683 0.0358 0.031 Uiso 1 1 calc R U . . .
H6B H -0.0237 0.9592 0.1152 0.031 Uiso 1 1 calc R U . . .
H6C H -0.0703 0.8381 0.1328 0.031 Uiso 1 1 calc R U . . .
C101 C 0.3774(4) 0.8397(3) 0.4080(3) 0.0570(12) Uani 1 1 d . . . . .
H101 H 0.2832 0.8885 0.3995 0.068 Uiso 1 1 calc R U . . .
C102 C 0.5113(5) 0.8606(2) 0.3749(2) 0.0543(11) Uani 1 1 d . . . . .
H102 H 0.5320 0.9275 0.3416 0.065 Uiso 1 1 calc R U . . .
C103 C 0.6176(3) 0.7717(3) 0.4052(2) 0.0328(6) Uani 1 1 d . . . . .
H103 H 0.7269 0.7640 0.3968 0.039 Uiso 1 1 calc R U . . .
C104 C 0.5446(4) 0.7013(2) 0.45485(18) 0.0314(6) Uani 1 1 d . . . . .
H104 H 0.5911 0.6319 0.4862 0.038 Uiso 1 1 calc R U . . .
C105 C 0.3985(4) 0.7438(3) 0.4550(2) 0.0468(9) Uani 1 1 d . . . . .
H105 H 0.3214 0.7097 0.4860 0.056 Uiso 1 1 calc R U . . .
C201 C 0.1584(3) 0.54986(18) 0.09428(16) 0.0201(5) Uani 1 1 d . . . . .
H201 H 0.2591 0.5425 0.0749 0.024 Uiso 1 1 calc R U . . .
C202 C 0.0408(3) 0.63028(18) 0.06177(16) 0.0162(4) Uani 1 1 d . . . . .
H202 H 0.0431 0.6898 0.0149 0.019 Uiso 1 1 calc R U . . .
C203 C -0.0814(3) 0.6116(2) 0.10614(17) 0.0233(5) Uani 1 1 d . . . . .
H203 H -0.1827 0.6540 0.0947 0.028 Uiso 1 1 calc R U . . .
C204 C -0.0394(4) 0.5175(2) 0.16499(18) 0.0313(7) Uani 1 1 d . . . . .
H204 H -0.1058 0.4827 0.2030 0.038 Uiso 1 1 calc R U . . .
C205 C 0.1061(4) 0.47946(19) 0.15713(18) 0.0299(6) Uani 1 1 d . . . . .
H205 H 0.1638 0.4137 0.1899 0.036 Uiso 1 1 calc R U . . .

loop_
_atom_site_aniso_label
_atom_site_aniso_U_11
_atom_site_aniso_U_22
_atom_site_aniso_U_33
_atom_site_aniso_U_23
_atom_site_aniso_U_13
_atom_site_aniso_U_12
Fe1 0.01222(16) 0.01422(16) 0.01373(16) -0.00062(12) 0.00163(12) 0.00025(12)
Fe2 0.01482(16) 0.01117(15) 0.00893(15) -0.00066(11) 0.00236(12) -0.00156(11)
N1 0.0179(10) 0.0126(9) 0.0145(9) -0.0002(7) 0.0035(8) -0.0006(7)
N2 0.0261(11) 0.0241(11) 0.0214(10) -0.0038(8) 0.0110(9) -0.0033(9)
O1 0.0254(10) 0.0360(11) 0.0263(9) 0.0029(8) 0.0125(8) 0.0063(8)
O2 0.0246(9) 0.0208(9) 0.0290(9) 0.0106(7) 0.0017(8) 0.0002(7)
C1 0.0177(11) 0.0185(11) 0.0196(12) 0.0038(9) 0.0021(10) 0.0016(9)
C2 0.0171(11) 0.0170(11) 0.0160(11) -0.0005(9) 0.0045(9) 0.0003(9)
C3 0.0150(10) 0.0140(10) 0.0115(10) -0.0032(8) 0.0043(8) -0.0010(8)
C4 0.0166(11) 0.0144(11) 0.0149(11) 0.0011(9) 0.0021(9) -0.0030(8)
C5 0.0296(14) 0.0164(11) 0.0256(13) 0.0042(10) 0.0071(11) -0.0066(10)
C6 0.0224(12) 0.0181(12) 0.0191(12) 0.0002(9) 0.0009(10) 0.0060(9)
C101 0.0325(17) 0.069(2) 0.048(2) -0.0444(19) -0.0216(15) 0.0254(17)
C102 0.086(3) 0.0178(14) 0.0307(16) 0.0024(12) -0.0265(17) -0.0210(16)
C103 0.0161(12) 0.0538(18) 0.0241(13) -0.0108(13) -0.0007(11) -0.0081(12)
C104 0.0413(16) 0.0267(14) 0.0151(12) -0.0014(10) -0.0085(11) -0.0038(12)
C105 0.0319(16) 0.087(3) 0.0215(15) -0.0253(16) 0.0083(13) -0.0183(17)
C201 0.0267(13) 0.0186(12) 0.0141(11) -0.0065(9) 0.0045(9) 0.0008(9)
C202 0.0223(12) 0.0153(11) 0.0096(10) -0.0034(8) 0.0027(9) -0.0019(9)
C203 0.0175(12) 0.0346(14) 0.0143(11) -0.0100(10) -0.0005(9) -0.0071(10)
C204 0.0443(17) 0.0353(15) 0.0154(12) -0.0076(11) 0.0105(11) -0.0277(13)
C205 0.0586(19) 0.0106(11) 0.0148(11) -0.0024(9) 0.0021(12) -0.0048(11)

loop_
_atom_type_symbol
_atom_type_description
_atom_type_scat_dispersion_real
_atom_type_scat_dispersion_imag
_atom_type_scat_source
C C 0.0033 0.0016 'International Tables Vol C Tables 4.2.6.8 and 6.1.1.4'
H H 0.0000 0.0000 'International Tables Vol C Tables 4.2.6.8 and 6.1.1.4'
Fe Fe 0.3463 0.8444 'International Tables Vol C Tables 4.2.6.8 and 6.1.1.4'
N N 0.0061 0.0033 'International Tables Vol C Tables 4.2.6.8 and 6.1.1.4'
O O 0.0106 0.0060 'International Tables Vol C Tables 4.2.6.8 and 6.1.1.4'

loop_
_geom_angle_atom_site_label_1
_geom_angle_atom_site_label_2
_geom_angle_atom_site_label_3
_geom_angle
_geom_angle_site_symmetry_1
_geom_angle_site_symmetry_3
_geom_angle_publ_flag
C1 Fe1 C3 95.10(10) . . ?
C1 Fe1 C2 94.97(10) . . ?
C3 Fe1 C2 94.00(9) . . ?
C1 Fe1 C102 109.30(15) . . ?
C3 Fe1 C102 103.53(11) . . ?
C2 Fe1 C102 148.28(12) . . ?
C1 Fe1 C103 91.68(11) . . ?
C3 Fe1 C103 142.21(11) . . ?
C2 Fe1 C103 122.41(11) . . ?
C102 Fe1 C103 39.83(13) . . ?
C1 Fe1 C101 148.19(15) . . ?
C3 Fe1 C101 91.56(11) . . ?
C2 Fe1 C101 115.58(15) . . ?
C102 Fe1 C101 39.06(16) . . ?
C103 Fe1 C101 65.20(12) . . ?
C1 Fe1 C104 112.28(11) . . ?
C3 Fe1 C104 152.36(11) . . ?
C2 Fe1 C104 87.51(10) . . ?
C102 Fe1 C104 64.83(11) . . ?
C103 Fe1 C104 38.44(11) . . ?
C101 Fe1 C104 63.30(12) . . ?
C1 Fe1 C105 150.05(12) . . ?
C3 Fe1 C105 114.83(12) . . ?
C2 Fe1 C105 84.54(12) . . ?
C102 Fe1 C105 64.19(14) . . ?
C103 Fe1 C105 64.28(11) . . ?
C101 Fe1 C105 37.10(15) . . ?
C104 Fe1 C105 37.79(12) . . ?
C1 Fe1 Fe2 95.44(8) . . ?
C3 Fe1 Fe2 47.04(7) . . ?
C2 Fe1 Fe2 47.02(7) . . ?
C102 Fe1 Fe2 144.06(12) . . ?
C103 Fe1 Fe2 167.70(8) . . ?
C101 Fe1 Fe2 111.53(10) . . ?
C104 Fe1 Fe2 129.27(8) . . ?
C105 Fe1 Fe2 105.59(8) . . ?
C3 Fe2 C2 100.01(10) . . ?
C3 Fe2 C4 93.63(9) . . ?
C2 Fe2 C4 90.98(10) . . ?
C3 Fe2 C203 111.57(10) . . ?
C2 Fe2 C203 147.61(10) . . ?
C4 Fe2 C203 93.95(10) . . ?
C3 Fe2 C204 151.31(11) . . ?
C2 Fe2 C204 108.24(11) . . ?
C4 Fe2 C204 90.86(10) . . ?
C203 Fe2 C204 39.79(11) . . ?
C3 Fe2 C202 90.05(9) . . ?
C2 Fe2 C202 138.19(9) . . ?
C4 Fe2 C202 129.05(9) . . ?
C203 Fe2 C202 39.08(9) . . ?
C204 Fe2 C202 65.56(9) . . ?
C3 Fe2 C205 143.95(10) . . ?
C2 Fe2 C205 84.93(10) . . ?
C4 Fe2 C205 122.14(10) . . ?
C203 Fe2 C205 65.44(11) . . ?
C204 Fe2 C205 38.40(12) . . ?
C202 Fe2 C205 64.92(9) . . ?
C3 Fe2 C201 105.66(9) . . ?
C2 Fe2 C201 99.94(9) . . ?
C4 Fe2 C201 155.64(10) . . ?
C203 Fe2 C201 65.41(9) . . ?
C204 Fe2 C201 65.09(10) . . ?
C202 Fe2 C201 38.65(9) . . ?
C205 Fe2 C201 38.82(9) . . ?
C3 Fe2 Fe1 48.35(7) . . ?
C2 Fe2 Fe1 51.73(7) . . ?
C4 Fe2 Fe1 95.81(7) . . ?
C203 Fe2 Fe1 158.14(7) . . ?
C204 Fe2 Fe1 158.83(9) . . ?
C202 Fe2 Fe1 122.74(6) . . ?
C205 Fe2 Fe1 123.69(9) . . ?
C201 Fe2 Fe1 108.08(7) . . ?
C3 N1 C5 123.7(2) . . ?
C3 N1 C6 122.91(19) . . ?
C5 N1 C6 113.33(18) . . ?
O1 C1 Fe1 178.4(2) . . ?
O2 C2 Fe2 144.70(19) . . ?
O2 C2 Fe1 134.05(18) . . ?
Fe2 C2 Fe1 81.25(9) . . ?
N1 C3 Fe2 137.47(17) . . ?
N1 C3 Fe1 137.91(17) . . ?
Fe2 C3 Fe1 84.61(9) . . ?
N2 C4 Fe2 177.3(2) . . ?
N1 C5 H5A 109.5 . . ?
N1 C5 H5B 109.5 . . ?
H5A C5 H5B 109.5 . . ?
N1 C5 H5C 109.5 . . ?
H5A C5 H5C 109.5 . . ?
H5B C5 H5C 109.5 . . ?
N1 C6 H6A 109.5 . . ?
N1 C6 H6B 109.5 . . ?
H6A C6 H6B 109.5 . . ?
N1 C6 H6C 109.5 . . ?
H6A C6 H6C 109.5 . . ?
H6B C6 H6C 109.5 . . ?
C105 C101 C102 108.9(3) . . ?
C105 C101 Fe1 72.21(18) . . ?
C102 C101 Fe1 69.34(17) . . ?
C105 C101 H101 125.6 . . ?
C102 C101 H101 125.6 . . ?
Fe1 C101 H101 125.6 . . ?
C101 C102 C103 106.6(3) . . ?
C101 C102 Fe1 71.59(17) . . ?
C103 C102 Fe1 70.47(15) . . ?
C101 C102 H102 126.6 . . ?
C103 C102 H102 126.6 . . ?
Fe1 C102 H102 126.6 . . ?
C104 C103 C102 106.7(3) . . ?
C104 C103 Fe1 71.94(15) . . ?
C102 C103 Fe1 69.70(15) . . ?
C104 C103 H103 126.6 . . ?
C102 C103 H103 126.6 . . ?
Fe1 C103 H103 126.6 . . ?
C105 C104 C103 108.7(3) . . ?
C105 C104 Fe1 71.43(16) . . ?
C103 C104 Fe1 69.62(15) . . ?
C105 C104 H104 125.6 . . ?
C103 C104 H104 125.6 . . ?
Fe1 C104 H104 125.6 . . ?
C101 C105 C104 109.1(3) . . ?
C101 C105 Fe1 70.69(18) . . ?
C104 C105 Fe1 70.78(16) . . ?
C101 C105 H105 125.4 . . ?
C104 C105 H105 125.4 . . ?
Fe1 C105 H105 125.4 . . ?
C202 C201 C205 107.8(2) . . ?
C202 C201 Fe2 70.26(13) . . ?
C205 C201 Fe2 70.52(13) . . ?
C202 C201 H201 126.1 . . ?
C205 C201 H201 126.1 . . ?
Fe2 C201 H201 126.1 . . ?
C203 C202 C201 108.1(2) . . ?
C203 C202 Fe2 68.98(13) . . ?
C201 C202 Fe2 71.09(13) . . ?
C203 C202 H202 126.0 . . ?
C201 C202 H202 126.0 . . ?
Fe2 C202 H202 126.0 . . ?
C202 C203 C204 107.5(2) . . ?
C202 C203 Fe2 71.94(13) . . ?
C204 C203 Fe2 70.34(14) . . ?
C202 C203 H203 126.2 . . ?
C204 C203 H203 126.2 . . ?
Fe2 C203 H203 126.2 . . ?
C205 C204 C203 108.4(2) . . ?
C205 C204 Fe2 72.40(15) . . ?
C203 C204 Fe2 69.87(14) . . ?
C205 C204 H204 125.8 . . ?
C203 C204 H204 125.8 . . ?
Fe2 C204 H204 125.8 . . ?
C204 C205 C201 108.1(2) . . ?
C204 C205 Fe2 69.20(14) . . ?
C201 C205 Fe2 70.66(13) . . ?
C204 C205 H205 125.9 . . ?
C201 C205 H205 125.9 . . ?
Fe2 C205 H205 125.9 . . ?

loop_
_geom_bond_atom_site_label_1
_geom_bond_atom_site_label_2
_geom_bond_distance
_geom_bond_site_symmetry_2
_geom_bond_publ_flag
Fe1 C1 1.758(2) . ?
Fe1 C3 1.889(2) . ?
Fe1 C2 1.999(2) . ?
Fe1 C102 2.088(3) . ?
Fe1 C103 2.098(3) . ?
Fe1 C101 2.117(3) . ?
Fe1 C104 2.128(2) . ?
Fe1 C105 2.136(3) . ?
Fe1 Fe2 2.5166(4) . ?
Fe2 C3 1.850(2) . ?
Fe2 C2 1.863(2) . ?
Fe2 C4 1.895(2) . ?
Fe2 C203 2.085(2) . ?
Fe2 C204 2.092(2) . ?
Fe2 C202 2.124(2) . ?
Fe2 C205 2.133(2) . ?
Fe2 C201 2.135(2) . ?
N1 C3 1.299(3) . ?
N1 C5 1.473(3) . ?
N1 C6 1.480(3) . ?
N2 C4 1.149(3) . ?
O1 C1 1.144(3) . ?
O2 C2 1.173(3) . ?
C5 H5A 0.9800 . ?
C5 H5B 0.9800 . ?
C5 H5C 0.9800 . ?
C6 H6A 0.9800 . ?
C6 H6B 0.9800 . ?
C6 H6C 0.9800 . ?
C101 C105 1.353(5) . ?
C101 C102 1.406(6) . ?
C101 H101 1.0000 . ?
C102 C103 1.426(5) . ?
C102 H102 1.0000 . ?
C103 C104 1.391(4) . ?
C103 H103 1.0000 . ?
C104 C105 1.381(4) . ?
C104 H104 1.0000 . ?
C105 H105 1.0000 . ?
C201 C202 1.409(3) . ?
C201 C205 1.418(3) . ?
C201 H201 1.0000 . ?
C202 C203 1.408(3) . ?
C202 H202 1.0000 . ?
C203 C204 1.421(4) . ?
C203 H203 1.0000 . ?
C204 C205 1.390(4) . ?
C204 H204 1.0000 . ?
C205 H205 1.0000 . ?
